data_7045985
loop_
_publ_author_name
'Wendt, M.'
'Mahnke, L. K.'
'N\"ather, C'
'van Leusen, J.'
'K\"ogerler, P'
'Bensch, W.'

_publ_section_title
;
 Ordnung muss sein: heteroelement order and disorder in polyoxovanadates.
;
_journal_issue 19
_journal_name_full 'Dalton transactions (Cambridge, England : 2003)'
_journal_page_first 6672
_journal_page_last 6674
_journal_paper_doi 10.1039/c8dt00715b
_journal_volume 47
_journal_year 2018
_chemical_formula_sum 'C20 H84 Ge4 N20 Ni3 O46 Sb2 V15'
_chemical_formula_weight 2815.16
_space_group_crystal_system monoclinic
_space_group_IT_number 4
_space_group_name_Hall 'P 2yb'
_space_group_name_H-M_alt 'P 1 21 1'
_symmetry_space_group_name_Hall 'P 2yb'
_symmetry_space_group_name_H-M 'P 1 21 1'
_atom_sites_solution_hydrogens mixed
_audit_creation_method SHELXL-2014
_audit_update_record
;
2018-03-16 deposited with the CCDC.
2018-04-09 downloaded from the CCDC.
;
_cell_angle_alpha 90
_cell_angle_beta 114.801(6)
_cell_angle_gamma 90
_cell_formula_units_Z 2
_cell_length_a 12.6027(7)
_cell_length_b 26.4698(17)
_cell_length_c 15.1116(9)
_cell_measurement_reflns_used 32.887
_cell_measurement_temperature 200(2)
_cell_measurement_theta_max 26.980
_cell_measurement_theta_min 2.138
_cell_volume 4576.2(5)
_computing_cell_refinement 'X-Area (STOE, 2008'
_computing_data_collection 'X-Area (STOE, 2008'
_computing_data_reduction 'X-Area (STOE, 2008'
_computing_molecular_graphics
;
XP in SHELXTL (Sheldrick, 2008) and Diamond (Brandenburg, 1999)
;
_computing_publication_material 'publCIF (Westrip, 2010)'
_computing_structure_refinement 'SHELXL-2014 (Sheldrick,2015'
_computing_structure_solution 'SHELXT (Sheldrick, 2015)'
_diffrn_ambient_temperature 200(2)
_diffrn_measured_fraction_theta_full 0.998
_diffrn_measured_fraction_theta_max 0.994
_diffrn_measurement_device_type 'STOE IPDS-2'
_diffrn_measurement_method 'Omega scans'
_diffrn_radiation_type MoK\a
_diffrn_radiation_wavelength 0.71073
_diffrn_reflns_av_R_equivalents 0.0272
_diffrn_reflns_av_unetI/netI 0.0324
_diffrn_reflns_Laue_measured_fraction_full 0.998
_diffrn_reflns_Laue_measured_fraction_max 0.994
_diffrn_reflns_limit_h_max 16
_diffrn_reflns_limit_h_min -16
_diffrn_reflns_limit_k_max 33
_diffrn_reflns_limit_k_min -33
_diffrn_reflns_limit_l_max 17
_diffrn_reflns_limit_l_min -19
_diffrn_reflns_number 32887
_diffrn_reflns_point_group_measured_fraction_full 0.999
_diffrn_reflns_point_group_measured_fraction_max 0.995
_diffrn_reflns_theta_full 25.242
_diffrn_reflns_theta_max 26.980
_diffrn_reflns_theta_min 2.138
_exptl_absorpt_coefficient_mu 4.005
_exptl_absorpt_correction_T_max 0.6750
_exptl_absorpt_correction_T_min 0.4300
_exptl_absorpt_correction_type numerical
_exptl_absorpt_process_details '(X-Red and X-Shape(STOE, 2008)'
_exptl_crystal_colour colorless
_exptl_crystal_density_diffrn 2.043
_exptl_crystal_description block
_exptl_crystal_F_000 2742
_exptl_crystal_size_max 0.15
_exptl_crystal_size_mid 0.10
_exptl_crystal_size_min 0.07
_refine_diff_density_max 1.830
_refine_diff_density_min -1.833
_refine_diff_density_rms 0.126
_refine_ls_abs_structure_details
;
 Refined as an inversion twin.
;
_refine_ls_abs_structure_Flack 0.038(11)
_refine_ls_extinction_method none
_refine_ls_goodness_of_fit_ref 1.037
_refine_ls_hydrogen_treatment constr
_refine_ls_matrix_type full
_refine_ls_number_parameters 1004
_refine_ls_number_reflns 19699
_refine_ls_number_restraints 4
_refine_ls_restrained_S_all 1.037
_refine_ls_R_factor_all 0.0389
_refine_ls_R_factor_gt 0.0344
_refine_ls_shift/su_max 0.001
_refine_ls_shift/su_mean 0.000
_refine_ls_structure_factor_coef Fsqd
_refine_ls_weighting_details 'w=1/[\s^2^(Fo^2^)+(0.0594P)^2^+2.7466P] where P=(Fo^2^+2Fc^2^)/3'
_refine_ls_weighting_scheme calc
_refine_ls_wR_factor_gt 0.0852
_refine_ls_wR_factor_ref 0.0873
_reflns_Friedel_coverage 0.957
_reflns_Friedel_fraction_full 0.999
_reflns_Friedel_fraction_max 0.995
_reflns_number_gt 18233
_reflns_number_total 19699
_reflns_threshold_expression 'I > 2\s(I)'
_cod_data_source_file c8dt00715b2.cif
_cod_data_source_block Compound1
_cod_depositor_comments 'Adding full bibliography for 7045984--7045986.cif.'
_cod_database_code 7045985
_shelx_space_group_comment
;
The symmetry employed for this shelxl refinement is uniquely defined
by the following loop, which should always be used as a source of
symmetry information in preference to the above space-group names.
They are only intended as comments.
;
_shelxl_version_number 2014-3

loop_
_space_group_symop_operation_xyz
'x, y, z'
'-x, y+1/2, -z'

loop_
_atom_site_label
_atom_site_type_symbol
_atom_site_fract_x
_atom_site_fract_y
_atom_site_fract_z
_atom_site_U_iso_or_equiv
_atom_site_adp_type
_atom_site_occupancy
_atom_site_site_symmetry_order
_atom_site_calc_flag
_atom_site_refinement_flags_posn
_atom_site_refinement_flags_adp
_atom_site_refinement_flags_occupancy
_atom_site_disorder_assembly
_atom_site_disorder_group
Sb1 Sb 0.51854(6) 0.43951(2) -0.03145(5) 0.01522(14) Uani 0.8 1 d . . P A 1
Sb2 Sb 1.11243(5) 0.61534(3) 0.06706(5) 0.01765(15) Uani 0.9 1 d . . P B 1
Sb3 Sb 0.6943(10) 0.7955(4) -0.0062(7) 0.0220(8) Uani 0.3 1 d . . P C 1
Ge4 Ge 0.95475(7) 0.54220(3) -0.11468(6) 0.01851(16) Uani 1 1 d . . . . .
Ge5 Ge 0.55535(7) 0.73955(3) 0.11082(6) 0.02239(18) Uani 1 1 d . . . . .
Ge6 Ge 0.33415(8) 0.53293(3) -0.13099(6) 0.02216(18) Uani 1 1 d . . . . .
V1 V 0.52247(11) 0.51864(4) -0.24003(9) 0.0138(2) Uani 1 1 d . . . . .
V2 V 0.92728(10) 0.71514(4) 0.03853(9) 0.0131(2) Uani 1 1 d . . . . .
V3 V 0.65365(10) 0.71658(4) -0.19533(8) 0.0116(2) Uani 1 1 d . . . . .
V4 V 0.93654(10) 0.51049(4) 0.09706(9) 0.0130(2) Uani 1 1 d . . . . .
V5 V 0.74205(11) 0.47476(4) -0.09377(9) 0.0138(2) Uani 1 1 d . . . . .
V6 V 0.44729(10) 0.71511(4) -0.13976(9) 0.0126(2) Uani 1 1 d . . . . .
V7 V 0.67076(10) 0.62825(4) 0.21732(8) 0.0119(2) Uani 1 1 d . . . . .
V8 V 0.51244(10) 0.55030(4) 0.11347(8) 0.0128(2) Uani 1 1 d . . . . .
V9 V 0.68864(10) 0.58472(4) -0.26472(8) 0.0113(2) Uani 1 1 d . . . . .
V10 V 0.95798(10) 0.60788(4) 0.20800(8) 0.0126(2) Uani 1 1 d . . . . .
V11 V 0.39230(10) 0.64173(4) -0.00950(8) 0.0124(2) Uani 1 1 d . . . . .
V12 V 0.41286(10) 0.62330(4) -0.24878(8) 0.0126(2) Uani 1 1 d . . . . .
V13 V 0.86985(10) 0.66629(4) -0.15599(9) 0.0119(2) Uani 1 1 d . . . . .
V14 V 0.74699(10) 0.50144(4) 0.15227(9) 0.0118(2) Uani 1 1 d . . . . .
V15 V 0.84614(11) 0.70321(4) 0.19950(9) 0.0140(2) Uani 1 1 d . . . . .
Ge1 Ge 0.5186(5) 0.45670(19) -0.0450(4) 0.01522(14) Uani 0.2 1 d D . P A 2
O1 O 0.551(3) 0.3957(9) -0.028(3) 0.036(7) Uiso 0.2 1 d D . P A 2
O2 O 0.5783(5) 0.4947(2) 0.0639(4) 0.0186(11) Uani 1 1 d . . . . .
O3 O 0.5763(5) 0.4790(2) -0.1189(4) 0.0194(11) Uani 1 1 d . . . . .
O4 O 0.3617(5) 0.4687(2) -0.1030(4) 0.0251(12) Uani 1 1 d . . . . .
Ge2 Ge 1.0789(11) 0.6109(6) 0.0537(10) 0.01765(15) Uani 0.1 1 d D . P B 2
O5 O 1.204(3) 0.6315(15) 0.141(2) 0.005(8) Uiso 0.1 1 d D . P B 2
O6 O 1.0006(5) 0.5788(2) 0.1063(4) 0.0194(11) Uani 1 1 d . . . . .
O7 O 0.9842(5) 0.6600(2) -0.0194(4) 0.0177(10) Uani 1 1 d . . . . .
O8 O 1.0900(5) 0.5678(2) -0.0385(4) 0.0217(11) Uani 1 1 d . . . . .
Ge3 Ge 0.6986(7) 0.7857(2) 0.0080(4) 0.0220(8) Uani 0.7 1 d D . P C 2
O9 O 0.7426(8) 0.8379(3) -0.0203(6) 0.0282(18) Uiso 0.7 1 d D . P C 2
O10 O 0.8089(5) 0.74285(19) 0.0791(4) 0.0182(10) Uani 1 1 d . . . . .
O11 O 0.6027(5) 0.7484(2) -0.0979(4) 0.0186(11) Uani 1 1 d . . . . .
O12 O 0.6095(5) 0.79456(19) 0.0745(4) 0.0204(11) Uani 1 1 d . . . . .
O13 O 0.4013(5) 0.55176(19) -0.2060(4) 0.0160(10) Uani 1 1 d . . . . .
O14 O 0.1870(5) 0.5418(3) -0.1893(5) 0.0407(17) Uani 1 1 d . . . . .
O15 O 0.3969(5) 0.56708(19) -0.0223(4) 0.0175(10) Uani 1 1 d . . . . .
O16 O 0.8980(5) 0.5082(2) -0.0458(4) 0.0180(10) Uani 1 1 d . . . . .
O17 O 0.9726(7) 0.5026(2) -0.1983(5) 0.0362(16) Uani 1 1 d . . . . .
O18 O 0.8605(4) 0.59148(19) -0.1751(4) 0.0174(10) Uani 1 1 d . . . . .
O19 O 0.6771(5) 0.70015(19) 0.1736(4) 0.0183(10) Uani 1 1 d . . . . .
O20 O 0.4779(6) 0.7537(3) 0.1727(6) 0.0397(17) Uani 1 1 d . . . . .
O21 O 0.4692(5) 0.70855(19) -0.0010(4) 0.0167(10) Uani 1 1 d . . . . .
O22 O 0.8307(5) 0.63500(19) 0.2325(4) 0.0170(10) Uani 1 1 d . . . . .
O23 O 0.6762(4) 0.55670(19) 0.1926(4) 0.0153(10) Uani 1 1 d . . . . .
O24 O 0.7069(5) 0.65670(19) -0.2366(4) 0.0178(10) Uani 1 1 d . . . . .
O25 O 0.4446(5) 0.5246(2) 0.1716(4) 0.0225(12) Uani 1 1 d . . . . .
O26 O 0.3798(5) 0.64917(19) -0.1414(4) 0.0161(10) Uani 1 1 d . . . . .
O27 O 0.8142(4) 0.71760(18) -0.0943(4) 0.0137(9) Uani 1 1 d . . . . .
O28 O 0.7835(4) 0.47845(19) 0.0452(4) 0.0157(10) Uani 1 1 d . . . . .
O29 O 0.8855(4) 0.54183(19) 0.1863(4) 0.0169(10) Uani 1 1 d . . . . .
O30 O 0.7787(5) 0.45640(19) 0.2321(4) 0.0186(11) Uani 1 1 d . . . . .
O31 O 0.5121(4) 0.62354(19) 0.1173(4) 0.0152(10) Uani 1 1 d . . . . .
O32 O 1.0410(5) 0.4713(2) 0.1533(4) 0.0231(12) Uani 1 1 d . . . . .
O33 O 0.6701(5) 0.6326(2) 0.3233(4) 0.0182(11) Uani 1 1 d . . . . .
O34 O 0.9132(5) 0.7381(2) 0.2940(4) 0.0253(12) Uani 1 1 d . . . . .
O35 O 0.6889(4) 0.51958(18) -0.2045(4) 0.0145(10) Uani 1 1 d . . . . .
O36 O 0.6397(5) 0.7597(2) -0.2742(4) 0.0220(11) Uani 1 1 d . . . . .
O37 O 0.7592(6) 0.4182(2) -0.1253(4) 0.0278(13) Uani 1 1 d . . . . .
O38 O 1.0731(5) 0.6049(2) 0.3102(4) 0.0187(10) Uani 1 1 d . . . . .
O39 O 0.2989(5) 0.6312(2) -0.3494(4) 0.0199(11) Uani 1 1 d . . . . .
O40 O 0.3484(5) 0.7565(2) -0.1965(4) 0.0235(12) Uani 1 1 d . . . . .
O41 O 0.5032(4) 0.68480(19) -0.2267(4) 0.0157(10) Uani 1 1 d . . . . .
O42 O 0.5303(4) 0.58756(19) -0.2756(4) 0.0166(10) Uani 1 1 d . . . . .
O43 O 0.9541(5) 0.67445(19) 0.1507(4) 0.0166(10) Uani 1 1 d . . . . .
O44 O 1.0223(5) 0.7603(2) 0.0623(4) 0.0227(12) Uani 1 1 d . . . . .
O45 O 0.2700(5) 0.6546(2) -0.0065(4) 0.0208(11) Uani 1 1 d . . . . .
O46 O 0.6808(5) 0.5759(2) -0.3728(4) 0.0169(10) Uani 1 1 d . . . . .
O47 O 0.4584(5) 0.4828(2) -0.3340(4) 0.0263(13) Uani 1 1 d . . . . .
O48 O 0.9343(5) 0.6919(2) -0.2178(4) 0.0203(11) Uani 1 1 d . . . . .
Ni1 Ni 0.57353(9) 0.18165(4) 0.55296(7) 0.0194(2) Uani 1 1 d . . . . .
N1 N 0.5322(7) 0.2479(3) 0.6116(6) 0.0314(17) Uani 1 1 d . . . . .
H1A H 0.5750 0.2489 0.6773 0.038 Uiso 1 1 calc R U . . .
H1B H 0.5494 0.2758 0.5851 0.038 Uiso 1 1 calc R U . . .
C1 C 0.4087(10) 0.2472(5) 0.5895(9) 0.050(3) Uani 1 1 d . . . . .
H1C H 0.3825 0.2816 0.5968 0.060 Uiso 1 1 calc R U . . .
H1D H 0.3946 0.2245 0.6356 0.060 Uiso 1 1 calc R U . . .
C2 C 0.3411(8) 0.2291(4) 0.4876(8) 0.045(3) Uani 1 1 d . . . . .
H2C H 0.2590 0.2230 0.4768 0.054 Uiso 1 1 calc R U . . .
H2D H 0.3411 0.2557 0.4417 0.054 Uiso 1 1 calc R U . . .
N2 N 0.3888(6) 0.1829(3) 0.4671(6) 0.0292(16) Uani 1 1 d . . . . .
H2A H 0.3732 0.1815 0.4027 0.035 Uiso 1 1 calc R U . . .
H2B H 0.3552 0.1556 0.4816 0.035 Uiso 1 1 calc R U . . .
N3 N 0.5617(8) 0.1332(4) 0.6632(6) 0.040(2) Uani 1 1 d . . . . .
H3A H 0.6309 0.1326 0.7171 0.048 Uiso 1 1 calc R U . . .
H3B H 0.5049 0.1443 0.6807 0.048 Uiso 1 1 calc R U . . .
C3 C 0.5317(11) 0.0805(5) 0.6169(10) 0.052(3) Uani 1 1 d . . . . .
H3C H 0.5443 0.0547 0.6678 0.062 Uiso 1 1 calc R U . . .
H3D H 0.4487 0.0792 0.5695 0.062 Uiso 1 1 calc R U . . .
C4 C 0.6070(11) 0.0704(4) 0.5680(8) 0.043(2) Uani 1 1 d . . . . .
H4C H 0.5865 0.0373 0.5347 0.051 Uiso 1 1 calc R U . . .
H4D H 0.6894 0.0689 0.6167 0.051 Uiso 1 1 calc R U . . .
N4 N 0.5940(6) 0.1097(3) 0.4973(5) 0.0226(14) Uani 1 1 d . . . . .
H4A H 0.5303 0.1031 0.4408 0.027 Uiso 1 1 calc R U . . .
H4B H 0.6581 0.1102 0.4841 0.027 Uiso 1 1 calc R U . . .
N5 N 0.7568(7) 0.1927(3) 0.6285(6) 0.0342(18) Uani 1 1 d . . . . .
H5A H 0.7723 0.2186 0.6716 0.041 Uiso 1 1 calc R U . . .
H5B H 0.7917 0.1643 0.6619 0.041 Uiso 1 1 calc R U . . .
C5 C 0.8013(9) 0.2046(5) 0.5536(9) 0.045(3) Uani 1 1 d . . . . .
H5C H 0.8061 0.1733 0.5196 0.054 Uiso 1 1 calc R U . . .
H5D H 0.8806 0.2194 0.5854 0.054 Uiso 1 1 calc R U . . .
C6 C 0.7201(9) 0.2413(5) 0.4816(8) 0.046(3) Uani 1 1 d . . . . .
H6C H 0.7255 0.2745 0.5135 0.055 Uiso 1 1 calc R U . . .
H6D H 0.7430 0.2460 0.4270 0.055 Uiso 1 1 calc R U . . .
N6 N 0.5999(6) 0.2228(3) 0.4441(5) 0.0266(15) Uani 1 1 d . . . . .
H6A H 0.5851 0.2025 0.3916 0.032 Uiso 1 1 calc R U . . .
H6B H 0.5494 0.2493 0.4245 0.032 Uiso 1 1 calc R U . . .
Ni2 Ni 0.94945(8) 0.53692(4) 0.50375(7) 0.01800(19) Uani 1 1 d . . . . .
N11 N 1.0000(6) 0.5011(3) 0.3999(5) 0.0211(13) Uani 1 1 d . . . . .
H11A H 0.9579 0.4722 0.3775 0.025 Uiso 1 1 calc R U . . .
H11B H 0.9849 0.5220 0.3483 0.025 Uiso 1 1 calc R U . . .
C11 C 1.1226(9) 0.4893(4) 0.4454(8) 0.041(2) Uani 1 1 d . . . . .
H11C H 1.1534 0.4879 0.3950 0.049 Uiso 1 1 calc R U . . .
H11D H 1.1336 0.4556 0.4764 0.049 Uiso 1 1 calc R U . . .
C12 C 1.1890(9) 0.5274(5) 0.5199(9) 0.046(3) Uani 1 1 d . . . . .
H12C H 1.1908 0.5597 0.4876 0.055 Uiso 1 1 calc R U . . .
H12D H 1.2705 0.5157 0.5566 0.055 Uiso 1 1 calc R U . . .
N12 N 1.1324(6) 0.5352(3) 0.5886(5) 0.0308(16) Uani 1 1 d . . . . .
H12A H 1.1569 0.5648 0.6215 0.037 Uiso 1 1 calc R U . . .
H12B H 1.1515 0.5095 0.6326 0.037 Uiso 1 1 calc R U . . .
N13 N 0.9593(6) 0.6100(3) 0.4504(5) 0.0221(13) Uani 1 1 d . . . . .
H13A H 1.0254 0.6126 0.4403 0.027 Uiso 1 1 calc R U . . .
H13B H 0.8967 0.6151 0.3924 0.027 Uiso 1 1 calc R U . . .
C13 C 0.9605(10) 0.6481(4) 0.5205(7) 0.038(2) Uani 1 1 d . . . . .
H13C H 0.9328 0.6808 0.4870 0.046 Uiso 1 1 calc R U . . .
H13D H 1.0412 0.6527 0.5710 0.046 Uiso 1 1 calc R U . . .
C14 C 0.8834(9) 0.6314(4) 0.5663(7) 0.037(2) Uani 1 1 d . . . . .
H14C H 0.8013 0.6310 0.5169 0.045 Uiso 1 1 calc R U . . .
H14D H 0.8892 0.6555 0.6183 0.045 Uiso 1 1 calc R U . . .
N14 N 0.9181(7) 0.5792(3) 0.6093(6) 0.0308(16) Uani 1 1 d . . . . .
H14A H 0.8596 0.5649 0.6212 0.037 Uiso 1 1 calc R U . . .
H14B H 0.9836 0.5806 0.6663 0.037 Uiso 1 1 calc R U . . .
N15 N 0.7677(6) 0.5291(3) 0.4136(5) 0.0249(14) Uani 1 1 d . . . . .
H15A H 0.7302 0.5586 0.4124 0.030 Uiso 1 1 calc R U . . .
H15B H 0.7566 0.5215 0.3516 0.030 Uiso 1 1 calc R U . . .
C15 C 0.7202(8) 0.4886(4) 0.4524(8) 0.034(2) Uani 1 1 d . . . . .
H15C H 0.6450 0.4766 0.4014 0.041 Uiso 1 1 calc R U . . .
H15D H 0.7059 0.5013 0.5081 0.041 Uiso 1 1 calc R U . . .
C16 C 0.8071(10) 0.4459(4) 0.4852(9) 0.045(3) Uani 1 1 d . . . . .
H16C H 0.7787 0.4187 0.5146 0.054 Uiso 1 1 calc R U . . .
H16D H 0.8178 0.4318 0.4288 0.054 Uiso 1 1 calc R U . . .
N16 N 0.9193(8) 0.4662(3) 0.5579(7) 0.040(2) Uani 1 1 d . . . . .
H16A H 0.9785 0.4443 0.5665 0.048 Uiso 1 1 calc R U . . .
H16B H 0.9156 0.4707 0.6162 0.048 Uiso 1 1 calc R U . . .
Ni3 Ni 0.95826(8) 0.32446(3) 0.21998(7) 0.01776(19) Uani 1 1 d . . . . .
N21 N 1.0340(7) 0.2795(3) 0.3492(6) 0.0305(16) Uani 1 1 d . . . . .
H21A H 1.0496 0.2479 0.3341 0.037 Uiso 1 1 calc R U . . .
H21B H 1.1022 0.2937 0.3916 0.037 Uiso 1 1 calc R U . . .
C21 C 0.9517(10) 0.2768(3) 0.3935(7) 0.036(2) Uani 1 1 d . . . . .
H21C H 0.9932 0.2673 0.4631 0.043 Uiso 1 1 calc R U . . .
H21D H 0.8918 0.2507 0.3603 0.043 Uiso 1 1 calc R U . . .
C22 C 0.8932(9) 0.3284(3) 0.3846(7) 0.032(2) Uani 1 1 d . . . . .
H22C H 0.8333 0.3267 0.4108 0.038 Uiso 1 1 calc R U . . .
H22D H 0.9522 0.3540 0.4222 0.038 Uiso 1 1 calc R U . . .
N22 N 0.8387(6) 0.3424(2) 0.2811(5) 0.0240(14) Uani 1 1 d . . . . .
H22A H 0.8223 0.3761 0.2748 0.029 Uiso 1 1 calc R U . . .
H22B H 0.7708 0.3251 0.2498 0.029 Uiso 1 1 calc R U . . .
N23 N 0.8558(6) 0.2627(2) 0.1400(5) 0.0221(14) Uani 1 1 d . . . . .
H23A H 0.9029 0.2363 0.1419 0.027 Uiso 1 1 calc R U . . .
H23B H 0.8067 0.2525 0.1668 0.027 Uiso 1 1 calc R U . . .
C23 C 0.7882(10) 0.2786(4) 0.0391(7) 0.037(2) Uani 1 1 d . . . . .
H23C H 0.7183 0.2569 0.0080 0.044 Uiso 1 1 calc R U . . .
H23D H 0.8363 0.2754 0.0018 0.044 Uiso 1 1 calc R U . . .
C24 C 0.7512(9) 0.3333(4) 0.0391(8) 0.036(2) Uani 1 1 d . . . . .
H24C H 0.7101 0.3455 -0.0288 0.043 Uiso 1 1 calc R U . . .
H24D H 0.6969 0.3358 0.0709 0.043 Uiso 1 1 calc R U . . .
N24 N 0.8551(6) 0.3646(3) 0.0920(5) 0.0244(14) Uani 1 1 d . . . . .
H24A H 0.8339 0.3951 0.1071 0.029 Uiso 1 1 calc R U . . .
H24B H 0.8954 0.3697 0.0550 0.029 Uiso 1 1 calc R U . . .
N25 N 1.0886(6) 0.3091(3) 0.1706(6) 0.0278(16) Uani 1 1 d . . . . .
H25A H 1.1329 0.2824 0.2036 0.033 Uiso 1 1 calc R U . . .
H25B H 1.0552 0.3015 0.1059 0.033 Uiso 1 1 calc R U . . .
C25 C 1.1626(8) 0.3553(4) 0.1881(8) 0.036(2) Uani 1 1 d . . . . .
H25C H 1.2376 0.3466 0.1853 0.044 Uiso 1 1 calc R U . . .
H25D H 1.1221 0.3807 0.1370 0.044 Uiso 1 1 calc R U . . .
C26 C 1.1853(8) 0.3765(4) 0.2856(8) 0.038(2) Uani 1 1 d . . . . .
H26C H 1.2331 0.3525 0.3372 0.045 Uiso 1 1 calc R U . . .
H26D H 1.2290 0.4086 0.2957 0.045 Uiso 1 1 calc R U . . .
N26 N 1.0725(6) 0.3854(3) 0.2909(5) 0.0249(14) Uani 1 1 d . . . . .
H26A H 1.0409 0.4151 0.2612 0.030 Uiso 1 1 calc R U . . .
H26B H 1.0834 0.3872 0.3543 0.030 Uiso 1 1 calc R U . . .
N31 N 0.4335(10) 0.4162(4) 0.0861(8) 0.055(3) Uani 1 1 d . . . . .
H31A H 0.4160 0.4445 0.1115 0.066 Uiso 1 1 calc R U . A 1
H31B H 0.3669 0.3979 0.0554 0.066 Uiso 1 1 calc R U . A 1
C31 C 0.5233(13) 0.3855(6) 0.1653(11) 0.067(4) Uani 1 1 d . . . . .
H31C H 0.6003 0.4024 0.1877 0.080 Uiso 1 1 calc R U . . .
H31D H 0.5297 0.3518 0.1395 0.080 Uiso 1 1 calc R U . . .
C32 C 0.4894(17) 0.3793(9) 0.2535(15) 0.096(6) Uani 1 1 d . . . . .
H32C H 0.4926 0.4128 0.2834 0.116 Uiso 1 1 calc R U . . .
H32D H 0.4076 0.3672 0.2284 0.116 Uiso 1 1 calc R U . . .
N32 N 0.5626(19) 0.3449(7) 0.3284(12) 0.118(7) Uani 1 1 d . . . . .
H32A H 0.5336 0.3423 0.3748 0.177 Uiso 1 1 d R U . . .
H32B H 0.6366 0.3584 0.3561 0.177 Uiso 1 1 d R U . . .

loop_
_atom_site_aniso_label
_atom_site_aniso_U_11
_atom_site_aniso_U_22
_atom_site_aniso_U_33
_atom_site_aniso_U_23
_atom_site_aniso_U_13
_atom_site_aniso_U_12
Sb1 0.0196(3) 0.0096(3) 0.0177(3) -0.0005(3) 0.0091(2) -0.0043(3)
Sb2 0.0119(4) 0.0207(3) 0.0194(3) 0.0037(2) 0.0056(3) -0.0019(3)
Sb3 0.0159(6) 0.034(2) 0.0113(18) -0.0043(12) 0.0008(12) 0.0075(14)
Ge4 0.0174(4) 0.0194(4) 0.0213(4) 0.0056(3) 0.0107(3) 0.0009(3)
Ge5 0.0157(4) 0.0145(4) 0.0247(4) 0.0039(3) -0.0036(3) -0.0013(3)
Ge6 0.0355(5) 0.0205(4) 0.0162(4) -0.0034(3) 0.0166(4) -0.0067(3)
V1 0.0139(6) 0.0156(6) 0.0111(6) -0.0048(4) 0.0045(5) -0.0041(4)
V2 0.0120(5) 0.0140(5) 0.0120(5) 0.0003(4) 0.0038(5) -0.0034(4)
V3 0.0115(5) 0.0122(5) 0.0106(5) 0.0015(4) 0.0041(4) 0.0007(4)
V4 0.0124(6) 0.0127(5) 0.0137(6) 0.0026(4) 0.0052(5) 0.0021(4)
V5 0.0184(6) 0.0109(5) 0.0133(6) -0.0007(4) 0.0077(5) -0.0009(4)
V6 0.0106(5) 0.0152(5) 0.0125(5) 0.0022(4) 0.0052(4) 0.0025(4)
V7 0.0124(5) 0.0143(5) 0.0086(5) -0.0009(4) 0.0042(4) -0.0011(4)
V8 0.0133(6) 0.0153(5) 0.0117(5) 0.0008(4) 0.0070(5) -0.0015(4)
V9 0.0136(6) 0.0128(5) 0.0100(5) -0.0012(4) 0.0073(4) -0.0016(4)
V10 0.0104(5) 0.0140(5) 0.0117(5) 0.0018(4) 0.0029(4) -0.0007(4)
V11 0.0114(6) 0.0164(5) 0.0094(5) -0.0002(4) 0.0045(4) 0.0006(4)
V12 0.0109(5) 0.0186(6) 0.0085(5) -0.0012(4) 0.0043(4) -0.0013(4)
V13 0.0127(6) 0.0125(5) 0.0119(5) 0.0003(4) 0.0065(5) -0.0026(4)
V14 0.0143(6) 0.0108(5) 0.0109(5) 0.0018(4) 0.0056(5) -0.0012(4)
V15 0.0141(6) 0.0144(5) 0.0118(6) -0.0023(4) 0.0036(5) -0.0036(4)
Ge1 0.0196(3) 0.0096(3) 0.0177(3) -0.0005(3) 0.0091(2) -0.0043(3)
O2 0.021(3) 0.019(3) 0.016(3) -0.003(2) 0.008(2) 0.000(2)
O3 0.019(3) 0.025(3) 0.014(2) 0.005(2) 0.007(2) -0.005(2)
O4 0.017(3) 0.031(3) 0.024(3) -0.005(2) 0.006(2) -0.008(2)
Ge2 0.0119(4) 0.0207(3) 0.0194(3) 0.0037(2) 0.0056(3) -0.0019(3)
O6 0.018(3) 0.020(3) 0.021(3) -0.001(2) 0.010(2) -0.003(2)
O7 0.018(3) 0.021(3) 0.014(2) 0.005(2) 0.006(2) 0.002(2)
O8 0.014(3) 0.023(3) 0.032(3) 0.004(2) 0.013(2) 0.001(2)
Ge3 0.0159(6) 0.034(2) 0.0113(18) -0.0043(12) 0.0008(12) 0.0075(14)
O10 0.025(3) 0.018(2) 0.013(2) 0.003(2) 0.010(2) 0.003(2)
O11 0.016(3) 0.026(3) 0.016(3) -0.003(2) 0.009(2) 0.004(2)
O12 0.025(3) 0.015(2) 0.021(3) -0.007(2) 0.010(2) -0.001(2)
O13 0.017(3) 0.017(2) 0.015(2) -0.0009(19) 0.008(2) -0.0016(19)
O14 0.006(3) 0.078(5) 0.034(4) 0.006(4) 0.004(2) 0.000(3)
O15 0.019(3) 0.018(2) 0.016(3) -0.0002(19) 0.008(2) 0.001(2)
O16 0.018(3) 0.018(2) 0.015(3) -0.002(2) 0.004(2) 0.001(2)
O17 0.060(5) 0.031(3) 0.041(4) -0.003(3) 0.044(4) 0.001(3)
O18 0.016(3) 0.019(2) 0.018(3) 0.001(2) 0.007(2) -0.001(2)
O19 0.018(3) 0.017(2) 0.018(3) 0.002(2) 0.007(2) -0.003(2)
O20 0.039(4) 0.049(4) 0.047(4) -0.015(3) 0.032(4) -0.004(3)
O21 0.019(3) 0.019(2) 0.013(2) 0.0017(19) 0.007(2) 0.000(2)
O22 0.015(2) 0.021(3) 0.016(2) 0.000(2) 0.006(2) -0.0006(19)
O23 0.015(2) 0.019(2) 0.013(2) 0.0012(19) 0.006(2) -0.0022(19)
O24 0.019(3) 0.017(2) 0.017(3) 0.000(2) 0.008(2) 0.002(2)
O25 0.026(3) 0.022(3) 0.024(3) 0.004(2) 0.014(2) -0.005(2)
O26 0.019(3) 0.019(2) 0.011(2) 0.0014(19) 0.007(2) 0.002(2)
O27 0.015(2) 0.015(2) 0.014(2) -0.0008(19) 0.009(2) 0.0003(19)
O28 0.016(2) 0.015(2) 0.016(3) -0.0031(19) 0.007(2) -0.0040(19)
O29 0.014(2) 0.015(2) 0.022(3) -0.003(2) 0.007(2) 0.0007(19)
O30 0.024(3) 0.014(2) 0.017(3) 0.0033(19) 0.008(2) 0.001(2)
O31 0.015(2) 0.016(2) 0.013(2) -0.0021(19) 0.0040(19) -0.0012(19)
O32 0.020(3) 0.021(3) 0.026(3) 0.004(2) 0.007(2) 0.006(2)
O33 0.022(3) 0.023(3) 0.009(2) -0.0010(19) 0.007(2) -0.004(2)
O34 0.030(3) 0.024(3) 0.019(3) -0.010(2) 0.007(2) -0.006(2)
O35 0.014(2) 0.018(2) 0.013(2) -0.0018(19) 0.007(2) -0.0062(18)
O36 0.027(3) 0.022(3) 0.017(3) 0.003(2) 0.010(2) -0.001(2)
O37 0.043(4) 0.017(3) 0.025(3) -0.009(2) 0.016(3) 0.000(2)
O38 0.017(3) 0.020(3) 0.015(2) 0.003(2) 0.003(2) 0.001(2)
O39 0.012(2) 0.032(3) 0.014(2) -0.001(2) 0.004(2) 0.003(2)
O40 0.022(3) 0.026(3) 0.023(3) 0.006(2) 0.010(2) 0.009(2)
O41 0.014(2) 0.018(2) 0.017(2) 0.001(2) 0.008(2) 0.0001(19)
O42 0.016(2) 0.019(2) 0.017(3) 0.000(2) 0.009(2) 0.000(2)
O43 0.017(3) 0.019(2) 0.013(2) 0.0007(19) 0.006(2) -0.0011(19)
O44 0.019(3) 0.026(3) 0.021(3) -0.001(2) 0.006(2) -0.010(2)
O45 0.020(3) 0.026(3) 0.022(3) -0.002(2) 0.014(2) 0.000(2)
O46 0.019(3) 0.024(3) 0.011(2) -0.0023(19) 0.010(2) -0.002(2)
O47 0.026(3) 0.025(3) 0.022(3) -0.014(2) 0.004(2) -0.002(2)
O48 0.026(3) 0.017(2) 0.020(3) -0.003(2) 0.012(2) -0.007(2)
Ni1 0.0127(4) 0.0314(5) 0.0135(4) -0.0009(4) 0.0050(4) 0.0025(4)
N1 0.024(4) 0.043(4) 0.022(4) -0.003(3) 0.006(3) 0.005(3)
C1 0.034(6) 0.064(7) 0.050(7) -0.011(6) 0.016(5) 0.012(5)
C2 0.020(5) 0.053(6) 0.047(6) -0.017(5) -0.001(4) 0.016(4)
N2 0.017(3) 0.032(4) 0.035(4) -0.001(3) 0.008(3) -0.001(3)
N3 0.042(5) 0.067(6) 0.023(4) 0.017(4) 0.025(4) 0.025(4)
C3 0.053(7) 0.046(6) 0.058(8) 0.022(6) 0.025(6) 0.011(5)
C4 0.058(7) 0.037(5) 0.034(5) 0.006(4) 0.020(5) 0.001(5)
N4 0.024(3) 0.026(3) 0.024(3) 0.003(3) 0.016(3) 0.001(3)
N5 0.020(4) 0.046(5) 0.026(4) -0.008(3) -0.001(3) 0.009(3)
C5 0.022(5) 0.060(7) 0.059(7) -0.017(5) 0.024(5) -0.015(4)
C6 0.032(5) 0.065(7) 0.043(6) -0.004(5) 0.017(5) -0.025(5)
N6 0.024(4) 0.034(4) 0.024(4) -0.007(3) 0.012(3) -0.007(3)
Ni2 0.0165(5) 0.0223(5) 0.0138(4) -0.0003(4) 0.0050(4) -0.0021(4)
N11 0.018(3) 0.026(3) 0.014(3) 0.001(3) 0.002(3) -0.002(3)
C11 0.031(5) 0.055(6) 0.034(5) -0.001(5) 0.011(4) 0.019(4)
C12 0.030(5) 0.057(7) 0.046(6) -0.007(5) 0.012(5) 0.006(5)
N12 0.017(3) 0.046(4) 0.020(3) -0.003(3) -0.001(3) -0.001(3)
N13 0.020(3) 0.027(3) 0.019(3) 0.000(3) 0.008(3) 0.001(3)
C13 0.059(7) 0.024(4) 0.032(5) -0.011(4) 0.019(5) -0.007(4)
C14 0.043(6) 0.043(5) 0.031(5) -0.008(4) 0.021(4) 0.010(4)
N14 0.036(4) 0.042(4) 0.023(4) -0.004(3) 0.020(3) -0.007(3)
N15 0.020(3) 0.029(4) 0.025(4) 0.005(3) 0.009(3) 0.000(3)
C15 0.024(5) 0.036(5) 0.048(6) 0.003(4) 0.020(4) -0.007(4)
C16 0.047(6) 0.022(4) 0.068(7) 0.011(5) 0.025(6) -0.013(4)
N16 0.039(5) 0.035(4) 0.043(5) 0.020(4) 0.013(4) 0.006(4)
Ni3 0.0176(5) 0.0112(4) 0.0239(5) -0.0003(4) 0.0081(4) 0.0015(3)
N21 0.030(4) 0.021(3) 0.034(4) 0.001(3) 0.007(3) 0.005(3)
C21 0.060(7) 0.019(4) 0.035(5) 0.011(4) 0.027(5) 0.011(4)
C22 0.049(6) 0.024(4) 0.030(5) 0.010(3) 0.024(4) 0.009(4)
N22 0.026(4) 0.014(3) 0.029(4) 0.009(3) 0.008(3) 0.007(3)
N23 0.018(3) 0.014(3) 0.037(4) 0.002(3) 0.014(3) 0.000(2)
C23 0.047(6) 0.032(5) 0.027(5) -0.011(4) 0.010(4) -0.014(4)
C24 0.030(5) 0.032(5) 0.036(5) 0.007(4) 0.005(4) 0.005(4)
N24 0.029(4) 0.017(3) 0.023(3) 0.003(3) 0.007(3) 0.003(3)
N25 0.023(4) 0.018(3) 0.046(5) -0.010(3) 0.018(3) -0.001(3)
C25 0.022(4) 0.032(5) 0.059(7) -0.006(4) 0.021(5) -0.006(4)
C26 0.023(5) 0.031(5) 0.050(6) -0.004(4) 0.007(4) -0.006(4)
N26 0.025(4) 0.022(3) 0.024(4) 0.000(3) 0.007(3) -0.001(3)
N31 0.064(7) 0.033(5) 0.068(7) 0.002(5) 0.027(6) 0.006(4)
C31 0.058(8) 0.078(9) 0.061(9) 0.010(7) 0.023(7) -0.002(7)
C32 0.062(10) 0.139(18) 0.083(13) 0.006(12) 0.026(10) 0.001(11)
N32 0.145(17) 0.108(13) 0.072(10) 0.036(10) 0.017(11) 0.021(12)

loop_
_atom_type_symbol
_atom_type_description
_atom_type_scat_dispersion_real
_atom_type_scat_dispersion_imag
_atom_type_scat_source
C C 0.0033 0.0016 'International Tables Vol C Tables 4.2.6.8 and 6.1.1.4'
H H 0.0000 0.0000 'International Tables Vol C Tables 4.2.6.8 and 6.1.1.4'
N N 0.0061 0.0033 'International Tables Vol C Tables 4.2.6.8 and 6.1.1.4'
O O 0.0106 0.0060 'International Tables Vol C Tables 4.2.6.8 and 6.1.1.4'
V V 0.3005 0.5294 'International Tables Vol C Tables 4.2.6.8 and 6.1.1.4'
Sb Sb -0.5866 1.5461 'International Tables Vol C Tables 4.2.6.8 and 6.1.1.4'
Ni Ni 0.3393 1.1124 'International Tables Vol C Tables 4.2.6.8 and 6.1.1.4'
Ge Ge 0.1547 1.8001 'International Tables Vol C Tables 4.2.6.8 and 6.1.1.4'

loop_
_geom_angle_atom_site_label_1
_geom_angle_atom_site_label_2
_geom_angle_atom_site_label_3
_geom_angle
O2 Sb1 O4 95.6(2)
O2 Sb1 O3 87.9(2)
O4 Sb1 O3 89.5(2)
O2 Sb1 N31 79.0(3)
O4 Sb1 N31 81.8(3)
O3 Sb1 N31 163.4(3)
O8 Sb2 O7 92.7(2)
O8 Sb2 O6 93.0(2)
O7 Sb2 O6 90.1(2)
O11 Sb3 O12 97.3(6)
O11 Sb3 O10 93.8(5)
O12 Sb3 O10 91.4(4)
O17 Ge4 O16 109.6(3)
O17 Ge4 O18 109.9(3)
O16 Ge4 O18 109.9(2)
O17 Ge4 O8 109.1(3)
O16 Ge4 O8 109.8(3)
O18 Ge4 O8 108.5(2)
O20 Ge5 O19 114.6(3)
O20 Ge5 O21 111.8(3)
O19 Ge5 O21 106.5(2)
O20 Ge5 O12 112.3(3)
O19 Ge5 O12 106.7(3)
O21 Ge5 O12 104.1(2)
O14 Ge6 O15 112.3(3)
O14 Ge6 O13 110.1(3)
O15 Ge6 O13 108.1(2)
O14 Ge6 O4 108.8(3)
O15 Ge6 O4 108.0(3)
O13 Ge6 O4 109.4(3)
O14 Ge6 Ge1 144.3(3)
O15 Ge6 Ge1 88.7(2)
O13 Ge6 Ge1 88.5(2)
O4 Ge6 Ge1 35.5(2)
O47 V1 O42 112.2(3)
O47 V1 O35 109.6(3)
O42 V1 O35 83.6(2)
O47 V1 O3 110.8(3)
O42 V1 O3 137.0(2)
O35 V1 O3 80.7(2)
O47 V1 O13 109.2(3)
O42 V1 O13 77.9(2)
O35 V1 O13 140.9(2)
O3 V1 O13 89.8(2)
O47 V1 V9 111.5(2)
O42 V1 V9 42.00(15)
O35 V1 V9 42.55(15)
O3 V1 V9 117.41(16)
O13 V1 V9 116.25(15)
O47 V1 V5 113.1(2)
O42 V1 V5 116.17(16)
O35 V1 V5 39.87(15)
O3 V1 V5 41.09(16)
O13 V1 V5 123.64(16)
V9 V1 V5 80.31(5)
O47 V1 V12 116.2(2)
O42 V1 V12 37.35(15)
O35 V1 V12 114.56(15)
O3 V1 V12 119.63(18)
O13 V1 V12 40.56(15)
V9 V1 V12 77.55(4)
V5 V1 V12 130.42(5)
O44 V2 O27 111.3(3)
O44 V2 O43 112.3(3)
O27 V2 O43 136.4(2)
O44 V2 O10 103.9(3)
O27 V2 O10 89.2(2)
O43 V2 O10 79.0(2)
O44 V2 O7 105.7(3)
O27 V2 O7 79.1(2)
O43 V2 O7 90.8(2)
O10 V2 O7 150.4(2)
O44 V2 V13 112.7(2)
O27 V2 V13 38.92(15)
O43 V2 V13 120.27(16)
O10 V2 V13 124.01(17)
O7 V2 V13 40.23(15)
O44 V2 V15 111.5(2)
O27 V2 V15 119.52(15)
O43 V2 V15 39.01(16)
O10 V2 V15 40.13(15)
O7 V2 V15 125.75(16)
V13 V2 V15 135.80(5)
O36 V3 O24 106.8(3)
O36 V3 O41 109.6(3)
O24 V3 O41 90.1(2)
O36 V3 O27 108.9(3)
O24 V3 O27 83.0(2)
O41 V3 O27 141.3(2)
O36 V3 O11 106.0(3)
O24 V3 O11 147.1(2)
O41 V3 O11 77.4(2)
O27 V3 O11 88.1(2)
O36 V3 V13 106.4(2)
O24 V3 V13 41.69(16)
O41 V3 V13 126.59(16)
O27 V3 V13 42.45(14)
O11 V3 V13 127.47(16)
O36 V3 V6 111.9(2)
O24 V3 V6 122.16(17)
O41 V3 V6 37.26(15)
O27 V3 V6 120.46(15)
O11 V3 V6 40.20(16)
V13 V3 V6 141.66(5)
O32 V4 O29 110.5(3)
O32 V4 O28 112.6(3)
O29 V4 O28 84.4(2)
O32 V4 O6 109.6(3)
O29 V4 O6 78.5(2)
O28 V4 O6 137.7(2)
O32 V4 O16 108.9(3)
O29 V4 O16 140.5(2)
O28 V4 O16 78.6(2)
O6 V4 O16 90.6(2)
O32 V4 V14 113.1(2)
O29 V4 V14 42.13(15)
O28 V4 V14 43.18(15)
O6 V4 V14 115.28(16)
O16 V4 V14 117.28(16)
O32 V4 V10 113.2(2)
O29 V4 V10 38.44(16)
O28 V4 V10 115.97(16)
O6 V4 V10 40.22(16)
O16 V4 V10 123.19(16)
V14 V4 V10 78.49(4)
O32 V4 V5 117.0(2)
O29 V4 V5 115.30(16)
O28 V4 V5 38.33(16)
O6 V4 V5 119.81(17)
O16 V4 V5 40.23(16)
V14 V4 V5 79.10(4)
V10 V4 V5 129.67(5)
O37 V5 O35 110.9(3)
O37 V5 O28 110.9(3)
O35 V5 O28 138.2(2)
O37 V5 O3 105.0(3)
O35 V5 O3 80.9(2)
O28 V5 O3 89.3(2)
O37 V5 O16 106.6(3)
O35 V5 O16 88.5(2)
O28 V5 O16 78.9(2)
O3 V5 O16 148.4(2)
O37 V5 V1 110.1(2)
O35 V5 V1 40.05(15)
O28 V5 V1 122.07(16)
O3 V5 V1 41.19(15)
O16 V5 V1 124.57(16)
O37 V5 V4 114.4(2)
O35 V5 V4 118.62(15)
O28 V5 V4 38.41(15)
O3 V5 V4 122.25(17)
O16 V5 V4 40.49(16)
V1 V5 V4 135.54(5)
O40 V6 O41 110.3(3)
O40 V6 O26 111.6(3)
O41 V6 O26 84.2(2)
O40 V6 O11 107.9(3)
O41 V6 O11 78.8(2)
O26 V6 O11 140.3(2)
O40 V6 O21 110.6(3)
O41 V6 O21 139.0(2)
O26 V6 O21 78.6(2)
O11 V6 O21 91.2(2)
O40 V6 V12 112.0(2)
O41 V6 V12 42.12(16)
O26 V6 V12 42.99(15)
O11 V6 V12 116.65(16)
O21 V6 V12 116.69(16)
O40 V6 V11 116.3(2)
O41 V6 V11 115.27(16)
O26 V6 V11 38.36(15)
O11 V6 V11 122.45(17)
O21 V6 V11 40.30(15)
V12 V6 V11 79.05(4)
O40 V6 V3 113.8(2)
O41 V6 V3 38.02(16)
O26 V6 V3 115.37(16)
O11 V6 V3 40.85(15)
O21 V6 V3 121.99(16)
V12 V6 V3 78.08(4)
V11 V6 V3 129.62(5)
O33 V7 O23 106.1(2)
O33 V7 O22 108.4(3)
O23 V7 O22 89.6(2)
O33 V7 O31 110.2(3)
O23 V7 O31 84.0(2)
O22 V7 O31 141.1(2)
O33 V7 O19 105.9(2)
O23 V7 O19 147.7(2)
O22 V7 O19 76.7(2)
O31 V7 O19 88.6(2)
O33 V7 V8 107.80(19)
O23 V7 V8 42.02(16)
O22 V7 V8 125.91(16)
O31 V7 V8 42.91(15)
O19 V7 V8 128.07(16)
O33 V7 V15 110.26(19)
O23 V7 V15 122.04(16)
O22 V7 V15 36.73(15)
O31 V7 V15 121.25(16)
O19 V7 V15 40.09(16)
V8 V7 V15 141.88(5)
O25 V8 O23 112.2(3)
O25 V8 O31 113.4(3)
O23 V8 O31 84.7(2)
O25 V8 O2 107.1(3)
O23 V8 O2 77.8(2)
O31 V8 O2 139.4(2)
O25 V8 O15 109.1(3)
O23 V8 O15 138.7(2)
O31 V8 O15 78.4(2)
O2 V8 O15 91.0(2)
O25 V8 V7 114.5(2)
O23 V8 V7 42.77(16)
O31 V8 V7 42.92(15)
O2 V8 V7 116.07(17)
O15 V8 V7 116.39(16)
O25 V8 V11 115.3(2)
O23 V8 V11 116.25(16)
O31 V8 V11 38.34(15)
O2 V8 V11 122.68(16)
O15 V8 V11 40.22(15)
V7 V8 V11 79.27(4)
O25 V8 V14 114.2(2)
O23 V8 V14 37.94(16)
O31 V8 V14 115.62(16)
O2 V8 V14 39.92(16)
O15 V8 V14 121.34(16)
V7 V8 V14 78.60(4)
V11 V8 V14 130.48(5)
O46 V9 O42 107.3(3)
O46 V9 O24 108.3(2)
O42 V9 O24 90.2(2)
O46 V9 O35 109.4(2)
O42 V9 O35 82.7(2)
O24 V9 O35 142.0(2)
O46 V9 O18 106.5(2)
O42 V9 O18 146.1(2)
O24 V9 O18 76.8(2)
O35 V9 O18 88.5(2)
O46 V9 V1 107.79(19)
O42 V9 V1 41.56(15)
O24 V9 V1 126.49(17)
O35 V9 V1 42.15(15)
O18 V9 V1 126.95(16)
O46 V9 V13 111.10(19)
O42 V9 V13 121.84(16)
O24 V9 V13 36.97(16)
O35 V9 V13 121.12(15)
O18 V9 V13 39.90(15)
V1 V9 V13 141.11(5)
O38 V10 O22 108.6(3)
O38 V10 O29 106.8(2)
O22 V10 O29 89.8(2)
O38 V10 O43 108.2(2)
O22 V10 O43 83.2(2)
O29 V10 O43 144.7(2)
O38 V10 O6 107.2(3)
O22 V10 O6 144.1(2)
O29 V10 O6 77.3(2)
O43 V10 O6 88.4(2)
O38 V10 V15 108.2(2)
O22 V10 V15 41.28(16)
O29 V10 V15 126.81(16)
O43 V10 V15 42.79(16)
O6 V10 V15 126.48(17)
O38 V10 V4 108.9(2)
O22 V10 V4 122.35(16)
O29 V10 V4 37.83(15)
O43 V10 V4 122.89(16)
O6 V10 V4 39.67(16)
V15 V10 V4 142.88(5)
O45 V11 O31 112.7(3)
O45 V11 O26 110.1(3)
O31 V11 O26 137.2(2)
O45 V11 O15 106.4(3)
O31 V11 O15 78.9(2)
O26 V11 O15 89.7(2)
O45 V11 O21 104.9(3)
O31 V11 O21 90.0(2)
O26 V11 O21 78.7(2)
O15 V11 O21 148.7(2)
O45 V11 V8 113.0(2)
O31 V11 V8 38.39(15)
O26 V11 V8 120.87(16)
O15 V11 V8 40.62(16)
O21 V11 V8 124.21(16)
O45 V11 V6 111.5(2)
O31 V11 V6 120.23(16)
O26 V11 V6 38.23(16)
O15 V11 V6 123.18(16)
O21 V11 V6 40.54(15)
V8 V11 V6 135.47(5)
O39 V12 O41 106.4(3)
O39 V12 O42 108.8(3)
O41 V12 O42 90.0(2)
O39 V12 O26 108.8(2)
O41 V12 O26 83.0(2)
O42 V12 O26 142.2(2)
O39 V12 O13 105.5(3)
O41 V12 O13 148.0(2)
O42 V12 O13 76.9(2)
O26 V12 O13 89.6(2)
O39 V12 V6 107.1(2)
O41 V12 V6 41.47(15)
O42 V12 V6 126.13(16)
O26 V12 V6 42.37(15)
O13 V12 V6 128.56(15)
O39 V12 V1 111.4(2)
O41 V12 V1 122.00(16)
O42 V12 V1 36.87(15)
O26 V12 V1 121.80(16)
O13 V12 V1 40.07(15)
V6 V12 V1 141.52(5)
O48 V13 O24 110.6(3)
O48 V13 O27 110.8(2)
O24 V13 O27 83.8(2)
O48 V13 O7 108.5(3)
O24 V13 O7 140.7(2)
O27 V13 O7 78.9(2)
O48 V13 O18 110.1(2)
O24 V13 O18 78.1(2)
O27 V13 O18 138.9(2)
O7 V13 O18 92.3(2)
O48 V13 V3 110.5(2)
O24 V13 V3 41.93(16)
O27 V13 V3 43.02(15)
O7 V13 V3 118.17(16)
O18 V13 V3 115.95(16)
O48 V13 V2 114.21(19)
O24 V13 V2 115.65(16)
O27 V13 V2 38.35(15)
O7 V13 V2 40.65(16)
O18 V13 V2 122.88(16)
V3 V13 V2 79.69(4)
O48 V13 V9 115.2(2)
O24 V13 V9 37.63(15)
O27 V13 V9 114.36(15)
O7 V13 V9 123.68(16)
O18 V13 V9 40.53(15)
V3 V13 V9 77.66(4)
V2 V13 V9 130.17(5)
O30 V14 O29 107.3(3)
O30 V14 O23 108.9(2)
O29 V14 O23 89.0(2)
O30 V14 O28 108.4(2)
O29 V14 O28 83.8(2)
O23 V14 O28 142.5(2)
O30 V14 O2 107.1(3)
O29 V14 O2 145.5(2)
O23 V14 O2 77.0(2)
O28 V14 O2 88.4(2)
O30 V14 V4 107.7(2)
O29 V14 V4 41.75(15)
O23 V14 V4 125.48(15)
O28 V14 V4 42.89(15)
O2 V14 V4 127.03(16)
O30 V14 V8 111.8(2)
O29 V14 V8 120.89(16)
O23 V14 V8 37.27(15)
O28 V14 V8 121.22(16)
O2 V14 V8 39.82(15)
V4 V14 V8 140.49(5)
O34 V15 O22 112.6(3)
O34 V15 O43 111.6(3)
O22 V15 O43 83.9(2)
O34 V15 O10 110.2(3)
O22 V15 O10 137.1(2)
O43 V15 O10 78.1(2)
O34 V15 O19 108.4(3)
O22 V15 O19 78.2(2)
O43 V15 O19 139.8(2)
O10 V15 O19 91.1(2)
O34 V15 V10 113.5(2)
O22 V15 V10 41.95(16)
O43 V15 V10 42.83(15)
O10 V15 V10 115.50(16)
O19 V15 V10 115.89(16)
O34 V15 V2 115.1(2)
O22 V15 V2 114.57(16)
O43 V15 V2 38.12(15)
O10 V15 V2 40.09(16)
O19 V15 V2 122.61(16)
V10 V15 V2 78.59(4)
O34 V15 V7 115.0(2)
O22 V15 V7 37.49(16)
O43 V15 V7 115.02(16)
O10 V15 V7 121.51(17)
O19 V15 V7 40.77(15)
V10 V15 V7 77.61(4)
V2 V15 V7 129.63(5)
O1 Ge1 O3 107.0(13)
O1 Ge1 O2 115.0(13)
O3 Ge1 O2 106.3(4)
O1 Ge1 O4 113.2(13)
O3 Ge1 O4 107.7(4)
O2 Ge1 O4 107.1(4)
O1 Ge1 Ge6 146.7(13)
O3 Ge1 Ge6 87.0(3)
O2 Ge1 Ge6 88.3(3)
O4 Ge1 Ge6 33.9(2)
Ge1 O2 V8 132.7(4)
Sb1 O2 V8 137.4(3)
Ge1 O2 V14 125.6(3)
Sb1 O2 V14 122.1(3)
V8 O2 V14 100.3(2)
Ge1 O3 V5 125.1(4)
Ge1 O3 V1 137.0(4)
V5 O3 V1 97.7(2)
V5 O3 Sb1 119.0(3)
V1 O3 Sb1 142.9(3)
Ge6 O4 Ge1 110.5(3)
Ge6 O4 Sb1 124.4(3)
O5 Ge2 O6 109.3(16)
O5 Ge2 O7 114.4(16)
O6 Ge2 O7 106.2(7)
O5 Ge2 O8 116.8(16)
O6 Ge2 O8 106.4(8)
O7 Ge2 O8 102.9(7)
Ge2 O6 V4 135.9(6)
Ge2 O6 V10 124.0(6)
V4 O6 V10 100.1(2)
V4 O6 Sb2 138.4(3)
V10 O6 Sb2 119.8(3)
Ge2 O7 V13 135.4(5)
Ge2 O7 V2 122.1(6)
V13 O7 V2 99.1(2)
V13 O7 Sb2 141.0(3)
V2 O7 Sb2 119.5(3)
Ge4 O8 Ge2 112.0(5)
Ge4 O8 Sb2 123.7(3)
O9 Ge3 O10 116.2(6)
O9 Ge3 O12 113.4(5)
O10 Ge3 O12 105.0(3)
O9 Ge3 O11 113.8(5)
O10 Ge3 O11 104.4(4)
O12 Ge3 O11 102.6(4)
Ge3 O10 V2 123.6(4)
Ge3 O10 V15 136.3(4)
V2 O10 V15 99.8(2)
V2 O10 Sb3 119.0(4)
V15 O10 Sb3 141.1(4)
Ge3 O11 V6 135.5(4)
Sb3 O11 V6 138.8(5)
Ge3 O11 V3 124.4(4)
Sb3 O11 V3 122.3(5)
V6 O11 V3 98.9(2)
Ge5 O12 Ge3 118.0(3)
Ge5 O12 Sb3 126.0(4)
Ge6 O13 V1 132.0(3)
Ge6 O13 V12 126.3(3)
V1 O13 V12 99.4(2)
Ge6 O15 V11 125.8(3)
Ge6 O15 V8 134.1(3)
V11 O15 V8 99.2(2)
Ge4 O16 V5 127.0(3)
Ge4 O16 V4 130.8(3)
V5 O16 V4 99.3(2)
Ge4 O18 V13 132.9(3)
Ge4 O18 V9 126.0(3)
V13 O18 V9 99.6(2)
Ge5 O19 V15 134.0(3)
Ge5 O19 V7 125.8(3)
V15 O19 V7 99.1(2)
Ge5 O21 V11 123.8(3)
Ge5 O21 V6 135.6(3)
V11 O21 V6 99.2(2)
V15 O22 V10 96.8(2)
V15 O22 V7 105.8(2)
V10 O22 V7 148.2(3)
V8 O23 V7 95.2(2)
V8 O23 V14 104.8(2)
V7 O23 V14 148.9(3)
V13 O24 V3 96.4(2)
V13 O24 V9 105.4(2)
V3 O24 V9 148.5(3)
V6 O26 V11 103.4(2)
V6 O26 V12 94.6(2)
V11 O26 V12 149.3(3)
V2 O27 V13 102.7(2)
V2 O27 V3 152.7(3)
V13 O27 V3 94.5(2)
V5 O28 V4 103.3(2)
V5 O28 V14 149.3(3)
V4 O28 V14 93.9(2)
V4 O29 V14 96.1(2)
V4 O29 V10 103.7(2)
V14 O29 V10 149.1(3)
V11 O31 V8 103.3(2)
V11 O31 V7 151.1(3)
V8 O31 V7 94.2(2)
V5 O35 V1 100.1(2)
V5 O35 V9 151.9(3)
V1 O35 V9 95.3(2)
V6 O41 V12 96.4(2)
V6 O41 V3 104.7(2)
V12 O41 V3 148.3(3)
V1 O42 V9 96.4(2)
V1 O42 V12 105.8(2)
V9 O42 V12 148.5(3)
V2 O43 V15 102.9(2)
V2 O43 V10 149.5(3)
V15 O43 V10 94.4(2)
N6 Ni1 N5 81.8(3)
N6 Ni1 N1 92.6(3)
N5 Ni1 N1 93.7(3)
N6 Ni1 N2 90.4(3)
N5 Ni1 N2 170.4(3)
N1 Ni1 N2 81.1(3)
N6 Ni1 N4 93.9(3)
N5 Ni1 N4 92.9(3)
N1 Ni1 N4 171.3(3)
N2 Ni1 N4 93.2(3)
N6 Ni1 N3 173.1(3)
N5 Ni1 N3 94.5(4)
N1 Ni1 N3 93.4(3)
N2 Ni1 N3 93.9(3)
N4 Ni1 N3 80.4(3)
C1 N1 Ni1 108.7(7)
N1 C1 C2 109.6(9)
N2 C2 C1 112.5(8)
C2 N2 Ni1 109.1(6)
C3 N3 Ni1 105.8(6)
C4 C3 N3 108.1(9)
C3 C4 N4 110.3(9)
C4 N4 Ni1 110.1(6)
C5 N5 Ni1 106.9(6)
N5 C5 C6 109.2(8)
N6 C6 C5 110.2(9)
C6 N6 Ni1 110.3(6)
N12 Ni2 N14 93.2(3)
N12 Ni2 N13 91.6(3)
N14 Ni2 N13 82.2(3)
N12 Ni2 N15 172.7(3)
N14 Ni2 N15 92.4(3)
N13 Ni2 N15 93.7(3)
N12 Ni2 N16 94.2(3)
N14 Ni2 N16 93.1(3)
N13 Ni2 N16 172.8(3)
N15 Ni2 N16 81.0(3)
N12 Ni2 N11 81.4(3)
N14 Ni2 N11 172.3(3)
N13 Ni2 N11 92.5(3)
N15 Ni2 N11 93.4(3)
N16 Ni2 N11 92.7(3)
C11 N11 Ni2 109.6(5)
N11 C11 C12 111.6(8)
C11 C12 N12 109.8(9)
C12 N12 Ni2 107.3(6)
C13 N13 Ni2 109.8(5)
N13 C13 C14 109.0(8)
C13 C14 N14 110.3(8)
C14 N14 Ni2 105.7(5)
C15 N15 Ni2 109.1(6)
N15 C15 C16 108.5(7)
N16 C16 C15 108.0(8)
C16 N16 Ni2 107.5(6)
N25 Ni3 N24 92.5(3)
N25 Ni3 N23 91.6(3)
N24 Ni3 N23 82.7(3)
N25 Ni3 N22 175.0(3)
N24 Ni3 N22 90.5(3)
N23 Ni3 N22 92.7(3)
N25 Ni3 N26 82.0(3)
N24 Ni3 N26 96.1(3)
N23 Ni3 N26 173.5(3)
N22 Ni3 N26 93.7(3)
N25 Ni3 N21 95.8(3)
N24 Ni3 N21 169.9(3)
N23 Ni3 N21 91.3(3)
N22 Ni3 N21 81.6(3)
N26 Ni3 N21 90.8(3)
C21 N21 Ni3 108.5(6)
N21 C21 C22 109.0(7)
N22 C22 C21 108.3(7)
C22 N22 Ni3 107.8(5)
C23 N23 Ni3 108.7(5)
N23 C23 C24 108.6(7)
N24 C24 C23 109.5(8)
C24 N24 Ni3 106.2(5)
C25 N25 Ni3 107.5(5)
C26 C25 N25 109.3(8)
N26 C26 C25 108.9(8)
C26 N26 Ni3 108.4(5)
C31 N31 Sb1 107.2(8)
N31 C31 C32 110.6(13)
N32 C32 C31 114.8(17)

loop_
_geom_bond_atom_site_label_1
_geom_bond_atom_site_label_2
_geom_bond_distance
Sb1 O2 1.966(5)
Sb1 O4 1.970(6)
Sb1 O3 2.044(5)
Sb1 N31 2.507(11)
Sb2 O8 1.957(6)
Sb2 O7 1.985(5)
Sb2 O6 1.993(5)
Sb3 O11 1.863(13)
Sb3 O12 1.930(13)
Sb3 O10 2.033(10)
Ge4 O17 1.729(6)
Ge4 O16 1.740(5)
Ge4 O18 1.743(5)
Ge4 O8 1.745(6)
Ge5 O20 1.653(6)
Ge5 O19 1.767(5)
Ge5 O21 1.780(5)
Ge5 O12 1.789(6)
Ge6 O14 1.703(6)
Ge6 O15 1.747(5)
Ge6 O13 1.748(5)
Ge6 O4 1.751(6)
Ge6 Ge1 2.938(5)
V1 O47 1.615(5)
V1 O42 1.916(5)
V1 O35 1.935(5)
V1 O3 1.967(5)
V1 O13 2.005(5)
V1 V9 2.8705(16)
V1 V5 2.9599(18)
V1 V12 3.0736(17)
V2 O44 1.621(5)
V2 O27 1.914(5)
V2 O43 1.915(5)
V2 O10 1.977(5)
V2 O7 1.985(6)
V2 V13 3.0086(17)
V2 V15 3.0248(17)
V3 O36 1.606(5)
V3 O24 1.924(5)
V3 O41 1.942(5)
V3 O27 1.959(5)
V3 O11 2.020(5)
V3 V13 2.8620(17)
V3 V6 3.0500(16)
V4 O32 1.610(5)
V4 O29 1.910(5)
V4 O28 1.945(5)
V4 O6 1.961(5)
V4 O16 2.005(5)
V4 V14 2.8517(17)
V4 V10 3.0247(17)
V4 V5 3.0478(17)
V5 O37 1.613(6)
V5 O35 1.927(5)
V5 O28 1.942(5)
V5 O3 1.963(6)
V5 O16 1.995(5)
V6 O40 1.610(5)
V6 O41 1.909(5)
V6 O26 1.937(5)
V6 O11 1.993(6)
V6 O21 2.005(5)
V6 V12 2.8651(17)
V6 V11 3.0450(16)
V7 O33 1.609(5)
V7 O23 1.937(5)
V7 O22 1.939(5)
V7 O31 1.940(5)
V7 O19 2.027(5)
V7 V8 2.8416(16)
V7 V15 3.0648(16)
V8 O25 1.611(5)
V8 O23 1.910(5)
V8 O31 1.940(5)
V8 O2 1.985(5)
V8 O15 2.005(6)
V8 V11 3.0402(17)
V8 V14 3.0496(17)
V9 O46 1.611(5)
V9 O42 1.933(5)
V9 O24 1.945(5)
V9 O35 1.949(5)
V9 O18 2.024(5)
V9 V13 3.0706(16)
V10 O38 1.617(5)
V10 O22 1.930(5)
V10 O29 1.936(5)
V10 O43 1.955(5)
V10 O6 1.984(6)
V10 V15 2.8668(17)
V11 O45 1.598(5)
V11 O31 1.938(5)
V11 O26 1.943(5)
V11 O15 1.989(5)
V11 O21 1.995(5)
V12 O39 1.609(5)
V12 O41 1.934(5)
V12 O42 1.938(5)
V12 O26 1.960(5)
V12 O13 2.026(5)
V13 O48 1.621(5)
V13 O24 1.915(6)
V13 O27 1.938(5)
V13 O7 1.968(5)
V13 O18 1.998(5)
V14 O30 1.622(5)
V14 O29 1.924(5)
V14 O23 1.939(5)
V14 O28 1.956(5)
V14 O2 1.989(6)
V15 O34 1.610(5)
V15 O22 1.905(5)
V15 O43 1.953(5)
V15 O10 1.978(5)
V15 O19 1.999(6)
Ge1 O1 1.66(2)
Ge1 O3 1.676(7)
Ge1 O2 1.801(8)
Ge1 O4 1.823(8)
Ge2 O5 1.66(2)
Ge2 O6 1.727(14)
Ge2 O7 1.795(15)
Ge2 O8 1.850(16)
Ge3 O9 1.614(10)
Ge3 O10 1.766(8)
Ge3 O12 1.810(9)
Ge3 O11 1.837(9)
Ni1 N6 2.111(7)
Ni1 N5 2.124(8)
Ni1 N1 2.126(8)
Ni1 N2 2.138(7)
Ni1 N4 2.141(7)
Ni1 N3 2.156(8)
N1 C1 1.448(13)
C1 C2 1.492(15)
C2 N2 1.452(12)
N3 C3 1.536(16)
C3 C4 1.451(17)
C4 N4 1.451(12)
N5 C5 1.493(14)
C5 C6 1.496(17)
C6 N6 1.462(12)
Ni2 N12 2.117(7)
Ni2 N14 2.117(7)
Ni2 N13 2.119(7)
Ni2 N15 2.127(7)
Ni2 N16 2.139(8)
Ni2 N11 2.146(7)
N11 C11 1.437(12)
C11 C12 1.481(16)
C12 N12 1.500(14)
N13 C13 1.457(11)
C13 C14 1.478(15)
C14 N14 1.512(13)
N15 C15 1.465(11)
C15 C16 1.505(14)
C16 N16 1.480(14)
Ni3 N25 2.109(7)
Ni3 N24 2.110(7)
Ni3 N23 2.120(7)
Ni3 N22 2.126(7)
Ni3 N26 2.127(7)
Ni3 N21 2.139(8)
N21 C21 1.453(13)
C21 C22 1.531(12)
C22 N22 1.467(11)
N23 C23 1.463(12)
C23 C24 1.519(14)
C24 N24 1.470(12)
N25 C25 1.492(11)
C25 C26 1.487(15)
C26 N26 1.477(12)
N31 C31 1.495(18)
C31 C32 1.57(2)
C32 N32 1.44(2)

loop_
_geom_hbond_atom_site_label_D
_geom_hbond_atom_site_label_H
_geom_hbond_atom_site_label_A
_geom_hbond_distance_DH
_geom_hbond_distance_HA
_geom_hbond_distance_DA
_geom_hbond_angle_DHA
_geom_hbond_site_symmetry_A
N1 H1A O20 0.91 2.62 3.318(10) 134.0 2_646
C2 H2D O36 0.99 2.64 3.432(15) 136.7 2_645
N2 H2A O24 0.91 2.37 3.247(10) 161.5 2_645
N2 H2B O46 0.91 2.60 3.126(9) 117.9 2_645
N3 H3A O5 0.91 2.28 3.19(3) 175.5 2_746
N3 H3B O33 0.91 2.20 3.013(10) 148.0 2_646
C3 H3C O25 0.99 2.50 3.418(13) 154.0 2_646
N4 H4A O42 0.91 2.32 3.100(9) 143.8 2_645
N4 H4A O46 0.91 2.52 3.296(9) 143.2 2_645
N4 H4B O39 0.91 2.38 3.109(8) 137.1 2_645
N5 H5B O38 0.91 2.22 3.030(10) 147.5 2_746
C5 H5C O39 0.99 2.60 3.410(12) 139.1 2_645
C5 H5D O34 0.99 2.52 3.477(12) 162.5 2_746
N6 H6A O39 0.91 2.63 3.330(9) 134.8 2_645
N6 H6A O41 0.91 2.31 3.148(9) 152.9 2_645
N6 H6B O36 0.91 2.52 3.188(10) 130.1 2_645
N11 H11A O30 0.91 2.44 3.110(8) 130.9 .
N11 H11B O29 0.91 2.29 3.125(8) 151.5 .
N11 H11B O38 0.91 2.63 3.362(9) 137.8 .
C12 H12D O47 0.99 2.41 3.392(13) 170.6 1_656
N12 H12A O39 0.91 2.41 3.176(10) 141.5 1_656
N13 H13A O38 0.91 2.29 3.019(9) 136.4 .
N13 H13B O22 0.91 2.26 3.071(8) 147.6 .
N13 H13B O33 0.91 2.64 3.385(9) 139.8 .
C14 H14D O48 0.99 2.49 3.444(11) 161.4 1_556
N14 H14A O46 0.91 2.31 3.115(9) 147.0 1_556
N15 H15A O33 0.91 2.32 3.079(9) 141.1 .
N15 H15B O23 0.91 2.37 3.129(9) 140.7 .
N15 H15B O30 0.91 2.60 3.401(9) 147.9 .
N21 H21A O48 0.91 2.37 3.186(9) 148.8 2_745
N22 H22A O30 0.91 2.22 3.122(8) 169.7 .
N22 H22B O40 0.91 2.28 3.137(9) 157.5 2_645
N23 H23A O48 0.91 2.22 3.047(8) 150.7 2_745
N23 H23B O40 0.91 2.18 3.036(9) 155.5 2_645
C23 H23C O21 0.99 2.65 3.567(12) 154.1 2_645
C23 H23D O44 0.99 2.39 3.371(13) 169.5 2_745
C24 H24C O37 0.99 2.64 3.383(12) 132.0 .
N24 H24A O28 0.91 2.38 3.140(8) 141.6 .
N25 H25A O27 0.91 2.65 3.144(8) 114.7 2_745
N25 H25A O48 0.91 2.58 3.224(9) 128.4 2_745
N25 H25B O44 0.91 2.55 3.446(10) 167.2 2_745
C25 H25C O9 0.99 2.62 3.257(14) 122.3 2_745
C25 H25D O32 0.99 2.66 3.374(11) 129.3 .
N26 H26A O32 0.91 2.21 2.995(9) 144.2 .
N31 H31A O25 0.91 2.28 3.127(12) 155.5 .
C31 H31C O30 0.99 2.51 3.489(17) 171.5 .
